data_4079550
loop_
_publ_author_name
'Sato, Tetsuo'
'Hirose, Yoichi'
'Yoshioka, Daisuke'
'Oi, Shuichi'

_publ_section_title
;
 N-Heterocyclic Carbenes with aN-2,4-Dinitrophenyl Substituent: Comparison
 with PPh3and IPr
;
_journal_issue 19
_journal_name_full Organometallics
_journal_page_first 6995
_journal_paper_doi 10.1021/om300814f
_journal_volume 31
_journal_year 2012
_chemical_formula_sum 'C23 H20 Cl N6 O8 Rh'
_chemical_formula_weight 646.81
_chemical_name_systematic
;
 ?
;
_space_group_IT_number 14
_symmetry_cell_setting monoclinic
_symmetry_space_group_name_Hall '-P 2yn'
_symmetry_space_group_name_H-M 'P 1 21/n 1'
_atom_sites_solution_hydrogens geom
_atom_sites_solution_primary direct
_atom_sites_solution_secondary difmap
_audit_creation_method SHELXL-97
_cell_angle_alpha 90.00
_cell_angle_beta 97.420(2)
_cell_angle_gamma 90.00
_cell_formula_units_Z 4
_cell_length_a 17.649(3)
_cell_length_b 7.1994(10)
_cell_length_c 19.254(3)
_cell_measurement_reflns_used 8609
_cell_measurement_temperature 120(2)
_cell_measurement_theta_max 27.84
_cell_measurement_theta_min 2.95
_cell_volume 2426.0(7)
_computing_cell_refinement 'Bruker SAINT'
_computing_data_collection 'Bruker APEX2'
_computing_data_reduction 'Bruker SAINT'
_computing_molecular_graphics 'Yadokari-XG 2009 (Wakita Nemoto et al., 2009)'
_computing_publication_material 'Yadokari-XG 2009 (Wakita,Nemoto et al., 2009)'
_computing_structure_refinement 'SHELXL-97 (Sheldrick, 1997)'
_computing_structure_solution SHELXS-97
_diffrn_ambient_temperature 120(2)
_diffrn_detector_area_resol_mean 8.333
_diffrn_measured_fraction_theta_full 0.974
_diffrn_measured_fraction_theta_max 0.974
_diffrn_measurement_device_type 'Bruker APEX-II CCD'
_diffrn_measurement_method 'phi and omega scans'
_diffrn_radiation_monochromator 'Bruker Helios multilayered confocal mirror'
_diffrn_radiation_source 'Bruker TXS fine-focus rotating anode'
_diffrn_radiation_type MoK\a
_diffrn_radiation_wavelength 0.71073
_diffrn_reflns_av_R_equivalents 0.0197
_diffrn_reflns_av_sigmaI/netI 0.0232
_diffrn_reflns_limit_h_max 22
_diffrn_reflns_limit_h_min -12
_diffrn_reflns_limit_k_max 9
_diffrn_reflns_limit_k_min -8
_diffrn_reflns_limit_l_max 24
_diffrn_reflns_limit_l_min -25
_diffrn_reflns_number 12984
_diffrn_reflns_theta_full 27.50
_diffrn_reflns_theta_max 27.50
_diffrn_reflns_theta_min 1.68
_exptl_absorpt_coefficient_mu 0.878
_exptl_absorpt_correction_T_max 0.9827
_exptl_absorpt_correction_T_min 0.8331
_exptl_absorpt_correction_type empirical
_exptl_absorpt_process_details SADABS
_exptl_crystal_colour brown
_exptl_crystal_density_diffrn 1.771
_exptl_crystal_density_method 'not measured'
_exptl_crystal_description needle
_exptl_crystal_F_000 1304
_exptl_crystal_size_max 0.15
_exptl_crystal_size_mid 0.05
_exptl_crystal_size_min 0.02
_refine_diff_density_max 0.551
_refine_diff_density_min -0.631
_refine_diff_density_rms 0.070
_refine_ls_extinction_method none
_refine_ls_goodness_of_fit_ref 1.042
_refine_ls_hydrogen_treatment constr
_refine_ls_matrix_type full
_refine_ls_number_parameters 352
_refine_ls_number_reflns 5428
_refine_ls_number_restraints 0
_refine_ls_restrained_S_all 1.042
_refine_ls_R_factor_all 0.0266
_refine_ls_R_factor_gt 0.0233
_refine_ls_shift/su_max 0.002
_refine_ls_shift/su_mean 0.000
_refine_ls_structure_factor_coef Fsqd
_refine_ls_weighting_details 'calc w=1/[\s^2^(Fo^2^)+(0.0319P)^2^+2.0832P] where P=(Fo^2^+2Fc^2^)/3'
_refine_ls_weighting_scheme calc
_refine_ls_wR_factor_gt 0.0616
_refine_ls_wR_factor_ref 0.0638
_reflns_number_gt 4959
_reflns_number_total 5428
_reflns_threshold_expression >2sigma(I)
_cod_data_source_file om300814f_si_005.cif
_cod_data_source_block ydkr
_cod_original_cell_volume 2425.9(6)
_cod_original_sg_symbol_H-M 'P 21/n'
_cod_database_code 4079550

loop_
_symmetry_equiv_pos_as_xyz
'x, y, z'
'-x+1/2, y+1/2, -z+1/2'
'-x, -y, -z'
'x-1/2, -y-1/2, z-1/2'

loop_
_atom_site_label
_atom_site_type_symbol
_atom_site_fract_x
_atom_site_fract_y
_atom_site_fract_z
_atom_site_U_iso_or_equiv
_atom_site_adp_type
_atom_site_occupancy
_atom_site_symmetry_multiplicity
_atom_site_calc_flag
_atom_site_refinement_flags
Rh1 Rh 0.573652(7) -0.015750(19) 0.783667(6) 0.01238(5) Uani 1 1 d .
Cl1 Cl 0.60573(2) -0.29096(6) 0.72317(2) 0.01468(9) Uani 1 1 d .
O1 O 0.32168(9) 0.2143(2) 0.79576(9) 0.0335(4) Uani 1 1 d .
O2 O 0.21830(8) 0.0643(2) 0.80688(9) 0.0326(4) Uani 1 1 d .
O3 O 0.27728(8) -0.4365(2) 0.97962(7) 0.0238(3) Uani 1 1 d .
O4 O 0.38808(10) -0.5699(2) 0.98766(8) 0.0338(4) Uani 1 1 d .
O5 O 0.43537(8) 0.4483(2) 0.68087(7) 0.0239(3) Uani 1 1 d .
O6 O 0.45258(8) 0.6435(2) 0.59845(7) 0.0241(3) Uani 1 1 d .
O7 O 0.67810(8) 0.5950(2) 0.49030(8) 0.0265(3) Uani 1 1 d .
O8 O 0.72829(8) 0.3253(2) 0.47619(7) 0.0264(3) Uani 1 1 d .
N1 N 0.40729(8) -0.0532(2) 0.72550(8) 0.0139(3) Uani 1 1 d .
N2 N 0.46637(8) 0.0894(2) 0.65180(7) 0.0144(3) Uani 1 1 d .
N3 N 0.28688(9) 0.0726(2) 0.80661(8) 0.0173(3) Uani 1 1 d .
N4 N 0.33973(10) -0.4618(2) 0.96024(8) 0.0194(3) Uani 1 1 d .
N5 N 0.46514(9) 0.4959(2) 0.62996(8) 0.0173(3) Uani 1 1 d .
N6 N 0.68368(9) 0.4270(2) 0.50131(8) 0.0190(3) Uani 1 1 d .
C1 C 0.47831(10) 0.0077(2) 0.71585(9) 0.0131(3) Uani 1 1 d .
C2 C 0.38990(10) 0.0794(3) 0.62227(9) 0.0171(4) Uani 1 1 d .
H2 H 0.3684 0.1275 0.5781 0.021 Uiso 1 1 calc R
C3 C 0.35282(11) -0.0113(3) 0.66827(10) 0.0168(4) Uani 1 1 d .
H3 H 0.3000 -0.0413 0.6631 0.020 Uiso 1 1 calc R
C4 C 0.39168(9) -0.1489(2) 0.78673(9) 0.0137(3) Uani 1 1 d .
C5 C 0.33138(10) -0.0991(2) 0.82302(9) 0.0145(3) Uani 1 1 d .
C6 C 0.31233(10) -0.2018(3) 0.87904(9) 0.0152(3) Uani 1 1 d .
H6 H 0.2694 -0.1706 0.9019 0.018 Uiso 1 1 calc R
C7 C 0.35849(10) -0.3519(2) 0.90031(9) 0.0153(3) Uani 1 1 d .
C8 C 0.42124(10) -0.4018(3) 0.86779(9) 0.0166(3) Uani 1 1 d .
H8 H 0.4530 -0.5026 0.8849 0.020 Uiso 1 1 calc R
C9 C 0.43657(10) -0.3016(3) 0.80988(9) 0.0155(3) Uani 1 1 d .
H9 H 0.4780 -0.3371 0.7857 0.019 Uiso 1 1 calc R
C10 C 0.52481(10) 0.1810(3) 0.61987(8) 0.0146(3) Uani 1 1 d .
C11 C 0.52234(10) 0.3712(3) 0.60518(8) 0.0149(3) Uani 1 1 d .
C12 C 0.57553(10) 0.4537(3) 0.56811(9) 0.0155(3) Uani 1 1 d .
H12 H 0.5735 0.5828 0.5579 0.019 Uiso 1 1 calc R
C13 C 0.63160(10) 0.3423(3) 0.54656(9) 0.0164(4) Uani 1 1 d .
C14 C 0.63878(11) 0.1554(3) 0.56299(9) 0.0188(4) Uani 1 1 d .
H14 H 0.6797 0.0841 0.5495 0.023 Uiso 1 1 calc R
C15 C 0.58452(11) 0.0749(3) 0.59979(9) 0.0175(4) Uani 1 1 d .
H15 H 0.5881 -0.0534 0.6114 0.021 Uiso 1 1 calc R
C16 C 0.52337(10) 0.1634(3) 0.85144(9) 0.0177(4) Uani 1 1 d .
H16 H 0.4749 0.1329 0.8266 0.021 Uiso 1 1 calc R
C17 C 0.57317(11) 0.2674(3) 0.81521(9) 0.0183(4) Uani 1 1 d .
H17 H 0.5572 0.2958 0.7674 0.022 Uiso 1 1 calc R
C18 C 0.65079(12) 0.3369(3) 0.84777(11) 0.0257(4) Uani 1 1 d .
H18 H 0.6496 0.3584 0.8984 0.031 Uiso 1 1 calc R
H18A H 0.6614 0.4574 0.8262 0.031 Uiso 1 1 calc R
C19 C 0.71521(12) 0.2020(3) 0.83858(12) 0.0297(5) Uani 1 1 d .
H19 H 0.7351 0.2310 0.7940 0.036 Uiso 1 1 calc R
H19A H 0.7573 0.2221 0.8771 0.036 Uiso 1 1 calc R
C20 C 0.69243(11) -0.0007(3) 0.83798(10) 0.0217(4) Uani 1 1 d .
H20 H 0.7103 -0.0772 0.8033 0.026 Uiso 1 1 calc R
C21 C 0.64837(11) -0.0844(3) 0.88281(9) 0.0203(4) Uani 1 1 d .
H21 H 0.6348 -0.2111 0.8751 0.024 Uiso 1 1 calc R
C22 C 0.62011(12) 0.0154(3) 0.94425(10) 0.0230(4) Uani 1 1 d .
H22 H 0.6559 0.1175 0.9598 0.028 Uiso 1 1 calc R
H22A H 0.6202 -0.0727 0.9837 0.028 Uiso 1 1 calc R
C23 C 0.53978(12) 0.0955(3) 0.92625(10) 0.0229(4) Uani 1 1 d .
H23 H 0.5020 -0.0013 0.9342 0.027 Uiso 1 1 calc R
H23A H 0.5333 0.2001 0.9583 0.027 Uiso 1 1 calc R

loop_
_atom_site_aniso_label
_atom_site_aniso_U_11
_atom_site_aniso_U_22
_atom_site_aniso_U_33
_atom_site_aniso_U_23
_atom_site_aniso_U_13
_atom_site_aniso_U_12
Rh1 0.01090(8) 0.01503(8) 0.01110(8) 0.00092(5) 0.00097(5) 0.00104(5)
Cl1 0.01526(19) 0.0142(2) 0.01469(18) -0.00032(15) 0.00241(14) 0.00174(15)
O1 0.0263(8) 0.0160(8) 0.0592(10) 0.0101(7) 0.0100(7) 0.0017(6)
O2 0.0152(7) 0.0295(8) 0.0527(10) 0.0056(7) 0.0032(6) 0.0051(6)
O3 0.0253(7) 0.0249(8) 0.0232(7) 0.0022(6) 0.0107(6) -0.0044(6)
O4 0.0399(9) 0.0312(9) 0.0322(8) 0.0176(7) 0.0117(7) 0.0116(7)
O5 0.0214(7) 0.0278(8) 0.0240(7) -0.0042(6) 0.0088(5) 0.0007(6)
O6 0.0258(7) 0.0197(7) 0.0252(7) -0.0002(6) -0.0032(6) 0.0072(6)
O7 0.0282(8) 0.0211(8) 0.0312(8) 0.0099(6) 0.0075(6) -0.0040(6)
O8 0.0221(7) 0.0316(8) 0.0276(7) 0.0034(6) 0.0109(6) 0.0009(6)
N1 0.0124(7) 0.0158(7) 0.0135(7) 0.0023(6) 0.0012(5) -0.0001(6)
N2 0.0137(7) 0.0161(8) 0.0132(7) 0.0027(6) 0.0014(5) 0.0001(6)
N3 0.0167(8) 0.0173(8) 0.0181(7) 0.0017(6) 0.0027(6) 0.0039(6)
N4 0.0253(9) 0.0152(8) 0.0184(8) 0.0020(6) 0.0060(6) -0.0014(6)
N5 0.0160(8) 0.0187(8) 0.0164(7) -0.0032(6) -0.0018(6) 0.0011(6)
N6 0.0165(7) 0.0237(9) 0.0161(7) 0.0041(6) 0.0002(6) -0.0045(6)
C1 0.0147(8) 0.0117(8) 0.0133(8) -0.0005(6) 0.0030(6) 0.0009(6)
C2 0.0154(8) 0.0198(9) 0.0151(8) 0.0032(7) -0.0019(6) 0.0002(7)
C3 0.0136(8) 0.0191(9) 0.0166(8) 0.0019(7) -0.0022(7) 0.0010(6)
C4 0.0137(8) 0.0136(9) 0.0137(8) 0.0000(6) 0.0019(6) -0.0024(6)
C5 0.0135(8) 0.0118(8) 0.0178(8) 0.0008(7) 0.0006(6) 0.0006(6)
C6 0.0146(8) 0.0157(9) 0.0158(8) -0.0010(7) 0.0039(6) -0.0014(7)
C7 0.0190(9) 0.0137(9) 0.0135(8) 0.0005(6) 0.0034(6) -0.0029(7)
C8 0.0189(9) 0.0131(9) 0.0180(8) 0.0008(7) 0.0037(7) 0.0029(7)
C9 0.0146(8) 0.0153(9) 0.0171(8) -0.0014(7) 0.0039(6) 0.0004(7)
C10 0.0148(8) 0.0185(9) 0.0102(7) 0.0029(6) 0.0007(6) -0.0013(7)
C11 0.0156(8) 0.0169(9) 0.0116(7) -0.0007(6) -0.0002(6) 0.0020(7)
C12 0.0184(9) 0.0138(9) 0.0135(8) 0.0013(7) -0.0007(6) -0.0021(7)
C13 0.0164(8) 0.0201(9) 0.0127(8) 0.0025(7) 0.0018(6) -0.0036(7)
C14 0.0187(9) 0.0200(10) 0.0187(8) 0.0020(7) 0.0056(7) 0.0029(7)
C15 0.0208(9) 0.0143(9) 0.0179(8) 0.0038(7) 0.0048(7) 0.0015(7)
C16 0.0183(9) 0.0171(9) 0.0174(8) -0.0034(7) 0.0005(7) 0.0028(7)
C17 0.0227(9) 0.0145(9) 0.0164(8) 0.0003(7) -0.0023(7) 0.0006(7)
C18 0.0271(10) 0.0225(10) 0.0255(10) 0.0049(8) -0.0043(8) -0.0082(8)
C19 0.0179(9) 0.0393(13) 0.0311(11) 0.0012(9) 0.0003(8) -0.0080(9)
C20 0.0127(9) 0.0311(11) 0.0200(9) -0.0037(7) -0.0025(7) 0.0037(7)
C21 0.0188(9) 0.0234(10) 0.0168(8) 0.0006(7) -0.0045(7) 0.0049(7)
C22 0.0283(11) 0.0252(11) 0.0151(9) 0.0033(7) 0.0017(8) 0.0027(8)
C23 0.0274(10) 0.0254(11) 0.0166(8) -0.0008(8) 0.0061(7) 0.0021(8)

loop_
_atom_type_symbol
_atom_type_description
_atom_type_scat_dispersion_real
_atom_type_scat_dispersion_imag
_atom_type_scat_source
C C 0.0033 0.0016 'International Tables Vol C Tables 4.2.6.8 and 6.1.1.4'
H H 0.0000 0.0000 'International Tables Vol C Tables 4.2.6.8 and 6.1.1.4'
Cl Cl 0.1484 0.1585 'International Tables Vol C Tables 4.2.6.8 and 6.1.1.4'
N N 0.0061 0.0033 'International Tables Vol C Tables 4.2.6.8 and 6.1.1.4'
O O 0.0106 0.0060 'International Tables Vol C Tables 4.2.6.8 and 6.1.1.4'
Rh Rh -1.1178 0.9187 'International Tables Vol C Tables 4.2.6.8 and 6.1.1.4'

loop_
_geom_angle_atom_site_label_1
_geom_angle_atom_site_label_2
_geom_angle_atom_site_label_3
_geom_angle
C1 Rh1 C16 88.08(7)
C1 Rh1 C17 94.10(7)
C16 Rh1 C17 38.77(7)
C1 Rh1 C20 165.21(8)
C16 Rh1 C20 97.22(7)
C17 Rh1 C20 81.78(7)
C1 Rh1 C21 158.77(7)
C16 Rh1 C21 81.70(7)
C17 Rh1 C21 89.53(7)
C20 Rh1 C21 35.94(7)
C1 Rh1 Cl1 89.09(5)
C16 Rh1 Cl1 161.44(5)
C17 Rh1 Cl1 159.79(5)
C20 Rh1 Cl1 90.08(5)
C21 Rh1 Cl1 94.70(5)
C1 N1 C3 111.96(15)
C1 N1 C4 123.27(14)
C3 N1 C4 124.77(15)
C1 N2 C2 112.07(15)
C1 N2 C10 123.69(14)
C2 N2 C10 124.20(14)
O2 N3 O1 124.48(17)
O2 N3 C5 117.45(16)
O1 N3 C5 118.03(15)
O3 N4 O4 124.72(17)
O3 N4 C7 117.53(16)
O4 N4 C7 117.74(16)
O5 N5 O6 124.79(17)
O5 N5 C11 118.21(15)
O6 N5 C11 116.97(16)
O8 N6 O7 124.29(16)
O8 N6 C13 117.93(16)
O7 N6 C13 117.76(16)
N2 C1 N1 103.03(14)
N2 C1 Rh1 130.43(13)
N1 C1 Rh1 126.51(13)
C3 C2 N2 106.58(15)
C3 C2 H2 126.7
N2 C2 H2 126.7
C2 C3 N1 106.36(16)
C2 C3 H3 126.8
N1 C3 H3 126.8
C5 C4 C9 118.82(16)
C5 C4 N1 122.20(16)
C9 C4 N1 118.95(15)
C6 C5 C4 122.08(16)
C6 C5 N3 115.97(15)
C4 C5 N3 121.85(15)
C7 C6 C5 117.06(16)
C7 C6 H6 121.5
C5 C6 H6 121.5
C6 C7 C8 122.86(16)
C6 C7 N4 117.95(16)
C8 C7 N4 119.20(16)
C9 C8 C7 118.62(17)
C9 C8 H8 120.7
C7 C8 H8 120.7
C8 C9 C4 120.42(16)
C8 C9 H9 119.8
C4 C9 H9 119.8
C15 C10 C11 119.00(16)
C15 C10 N2 118.66(16)
C11 C10 N2 122.28(16)
C12 C11 C10 121.27(17)
C12 C11 N5 116.34(16)
C10 C11 N5 122.36(16)
C13 C12 C11 117.81(17)
C13 C12 H12 121.1
C11 C12 H12 121.1
C12 C13 C14 123.00(17)
C12 C13 N6 117.56(17)
C14 C13 N6 119.38(17)
C13 C14 C15 118.26(17)
C13 C14 H14 120.9
C15 C14 H14 120.9
C14 C15 C10 120.51(17)
C14 C15 H15 119.7
C10 C15 H15 119.7
C17 C16 C23 126.09(16)
C17 C16 Rh1 71.28(11)
C23 C16 Rh1 110.31(13)
C17 C16 H16 117.0
C23 C16 H16 117.0
Rh1 C16 H16 88.3
C16 C17 C18 124.05(16)
C16 C17 Rh1 69.95(11)
C18 C17 Rh1 113.44(13)
C16 C17 H17 118.0
C18 C17 H17 118.0
Rh1 C17 H17 86.6
C17 C18 C19 112.94(17)
C17 C18 H18 109.0
C19 C18 H18 109.0
C17 C18 H18A 109.0
C19 C18 H18A 109.0
H18 C18 H18A 107.8
C20 C19 C18 114.46(17)
C20 C19 H19 108.6
C18 C19 H19 108.6
C20 C19 H19A 108.6
C18 C19 H19A 108.6
H19 C19 H19A 107.6
C21 C20 C19 126.15(19)
C21 C20 Rh1 72.42(11)
C19 C20 Rh1 106.53(13)
C21 C20 H20 116.9
C19 C20 H20 116.9
Rh1 C20 H20 91.1
C20 C21 C22 123.37(19)
C20 C21 Rh1 71.64(11)
C22 C21 Rh1 110.10(12)
C20 C21 H21 118.3
C22 C21 H21 118.3
Rh1 C21 H21 88.3
C21 C22 C23 112.91(16)
C21 C22 H22 109.0
C23 C22 H22 109.0
C21 C22 H22A 109.0
C23 C22 H22A 109.0
H22 C22 H22A 107.8
C16 C23 C22 113.30(16)
C16 C23 H23 108.9
C22 C23 H23 108.9
C16 C23 H23A 108.9
C22 C23 H23A 108.9
H23 C23 H23A 107.7

loop_
_geom_bond_atom_site_label_1
_geom_bond_atom_site_label_2
_geom_bond_distance
Rh1 C1 1.9993(18)
Rh1 C16 2.1100(18)
Rh1 C17 2.1273(19)
Rh1 C20 2.2211(19)
Rh1 C21 2.2309(17)
Rh1 Cl1 2.4028(5)
O1 N3 1.222(2)
O2 N3 1.212(2)
O3 N4 1.222(2)
O4 N4 1.223(2)
O5 N5 1.219(2)
O6 N5 1.230(2)
O7 N6 1.229(2)
O8 N6 1.220(2)
N1 C1 1.363(2)
N1 C3 1.399(2)
N1 C4 1.423(2)
N2 C1 1.358(2)
N2 C2 1.397(2)
N2 C10 1.428(2)
N3 C5 1.477(2)
N4 C7 1.472(2)
N5 C11 1.475(2)
N6 C13 1.477(2)
C2 C3 1.337(3)
C2 H2 0.9500
C3 H3 0.9500
C4 C5 1.393(2)
C4 C9 1.394(2)
C5 C6 1.385(2)
C6 C7 1.383(2)
C6 H6 0.9500
C7 C8 1.388(2)
C8 C9 1.384(2)
C8 H8 0.9500
C9 H9 0.9500
C10 C15 1.396(3)
C10 C11 1.398(3)
C11 C12 1.384(3)
C12 C13 1.378(3)
C12 H12 0.9500
C13 C14 1.384(3)
C14 C15 1.389(3)
C14 H14 0.9500
C15 H15 0.9500
C16 C17 1.406(3)
C16 C23 1.513(3)
C16 H16 0.9500
C17 C18 1.516(3)
C17 H17 0.9500
C18 C19 1.523(3)
C18 H18 0.9900
C18 H18A 0.9900
C19 C20 1.513(3)
C19 H19 0.9900
C19 H19A 0.9900
C20 C21 1.374(3)
C20 H20 0.9500
C21 C22 1.522(3)
C21 H21 0.9500
C22 C23 1.528(3)
C22 H22 0.9900
C22 H22A 0.9900
C23 H23 0.9900
C23 H23A 0.9900

loop_
_geom_torsion_atom_site_label_1
_geom_torsion_atom_site_label_2
_geom_torsion_atom_site_label_3
_geom_torsion_atom_site_label_4
_geom_torsion
C2 N2 C1 N1 -0.1(2)
C10 N2 C1 N1 177.60(16)
C2 N2 C1 Rh1 -178.24(13)
C10 N2 C1 Rh1 -0.6(3)
C3 N1 C1 N2 0.51(19)
C4 N1 C1 N2 -179.90(15)
C3 N1 C1 Rh1 178.77(13)
C4 N1 C1 Rh1 -1.6(2)
C16 Rh1 C1 N2 112.45(17)
C17 Rh1 C1 N2 74.12(17)
C20 Rh1 C1 N2 1.0(4)
C21 Rh1 C1 N2 173.41(17)
Cl1 Rh1 C1 N2 -85.90(16)
C16 Rh1 C1 N1 -65.32(16)
C17 Rh1 C1 N1 -103.65(16)
C20 Rh1 C1 N1 -176.8(2)
C21 Rh1 C1 N1 -4.4(3)
Cl1 Rh1 C1 N1 96.33(15)
C1 N2 C2 C3 -0.4(2)
C10 N2 C2 C3 -178.06(17)
N2 C2 C3 N1 0.7(2)
C1 N1 C3 C2 -0.8(2)
C4 N1 C3 C2 179.65(17)
C1 N1 C4 C5 131.46(19)
C3 N1 C4 C5 -49.0(3)
C1 N1 C4 C9 -50.7(2)
C3 N1 C4 C9 128.79(19)
C9 C4 C5 C6 -3.3(3)
N1 C4 C5 C6 174.46(16)
C9 C4 C5 N3 173.00(16)
N1 C4 C5 N3 -9.2(3)
O2 N3 C5 C6 -43.9(2)
O1 N3 C5 C6 133.97(18)
O2 N3 C5 C4 139.54(18)
O1 N3 C5 C4 -42.6(2)
C4 C5 C6 C7 3.4(3)
N3 C5 C6 C7 -173.10(15)
C5 C6 C7 C8 -0.4(3)
C5 C6 C7 N4 179.38(15)
O3 N4 C7 C6 13.1(2)
O4 N4 C7 C6 -165.86(18)
O3 N4 C7 C8 -167.06(17)
O4 N4 C7 C8 13.9(3)
C6 C7 C8 C9 -2.6(3)
N4 C7 C8 C9 177.60(16)
C7 C8 C9 C4 2.7(3)
C5 C4 C9 C8 0.1(3)
N1 C4 C9 C8 -177.73(16)
C1 N2 C10 C15 67.0(2)
C2 N2 C10 C15 -115.6(2)
C1 N2 C10 C11 -116.04(19)
C2 N2 C10 C11 61.4(2)
C15 C10 C11 C12 3.4(3)
N2 C10 C11 C12 -173.60(15)
C15 C10 C11 N5 -174.58(15)
N2 C10 C11 N5 8.5(2)
O5 N5 C11 C12 -155.12(16)
O6 N5 C11 C12 23.0(2)
O5 N5 C11 C10 22.9(2)
O6 N5 C11 C10 -158.99(16)
C10 C11 C12 C13 -0.5(3)
N5 C11 C12 C13 177.52(15)
C11 C12 C13 C14 -2.9(3)
C11 C12 C13 N6 174.29(15)
O8 N6 C13 C12 -172.65(16)
O7 N6 C13 C12 5.9(2)
O8 N6 C13 C14 4.7(2)
O7 N6 C13 C14 -176.77(16)
C12 C13 C14 C15 3.4(3)
N6 C13 C14 C15 -173.75(16)
C13 C14 C15 C10 -0.4(3)
C11 C10 C15 C14 -2.8(3)
N2 C10 C15 C14 174.23(16)
C1 Rh1 C16 C17 -98.97(11)
C20 Rh1 C16 C17 67.17(11)
C21 Rh1 C16 C17 99.69(11)
Cl1 Rh1 C16 C17 179.63(12)
C1 Rh1 C16 C23 138.50(14)
C17 Rh1 C16 C23 -122.53(18)
C20 Rh1 C16 C23 -55.36(14)
C21 Rh1 C16 C23 -22.84(13)
Cl1 Rh1 C16 C23 57.1(2)
C23 C16 C17 C18 -3.4(3)
Rh1 C16 C17 C18 -105.33(19)
C23 C16 C17 Rh1 101.92(19)
C1 Rh1 C17 C16 81.79(11)
C20 Rh1 C17 C16 -112.50(11)
C21 Rh1 C17 C16 -77.27(11)
Cl1 Rh1 C17 C16 -179.66(11)
C1 Rh1 C17 C18 -158.77(14)
C16 Rh1 C17 C18 119.44(18)
C20 Rh1 C17 C18 6.94(14)
C21 Rh1 C17 C18 42.16(14)
Cl1 Rh1 C17 C18 -60.2(2)
C16 C17 C18 C19 91.8(2)
Rh1 C17 C18 C19 10.9(2)
C17 C18 C19 C20 -32.4(3)
C18 C19 C20 C21 -43.9(3)
C18 C19 C20 Rh1 36.1(2)
C1 Rh1 C20 C21 175.3(2)
C16 Rh1 C20 C21 64.99(13)
C17 Rh1 C20 C21 100.66(13)
Cl1 Rh1 C20 C21 -97.90(12)
C1 Rh1 C20 C19 51.9(3)
C16 Rh1 C20 C19 -58.48(15)
C17 Rh1 C20 C19 -22.81(14)
C21 Rh1 C20 C19 -123.5(2)
Cl1 Rh1 C20 C19 138.63(14)
C19 C20 C21 C22 -4.5(3)
Rh1 C20 C21 C22 -102.41(17)
C19 C20 C21 Rh1 97.94(19)
C1 Rh1 C21 C20 -176.71(17)
C16 Rh1 C21 C20 -114.69(13)
C17 Rh1 C21 C20 -76.57(13)
Cl1 Rh1 C21 C20 83.64(12)
C1 Rh1 C21 C22 -57.0(3)
C16 Rh1 C21 C22 5.02(14)
C17 Rh1 C21 C22 43.14(15)
C20 Rh1 C21 C22 119.7(2)
Cl1 Rh1 C21 C22 -156.65(13)
C20 C21 C22 C23 94.6(2)
Rh1 C21 C22 C23 13.9(2)
C17 C16 C23 C22 -43.2(3)
Rh1 C16 C23 C22 37.9(2)
C21 C22 C23 C16 -34.2(2)
